data_4345314
loop_
_publ_author_name
'Handford, Rex C.'
'Wakeham, Russell J.'
'Patrick, Brian O.'
'Legzdins, Peter'

_publ_section_title
;
 Cationic and Neutral Cp*M(NO)(\k(2)-Ph2PCH2CH2PPh2) Complexes of
 Molybdenum and Tungsten: Lewis-Acid-Induced Intramolecular C-H
 Activation.
;
_journal_issue 6
_journal_name_full 'Inorganic chemistry'
_journal_page_first 3612
_journal_page_last 3622
_journal_paper_doi 10.1021/acs.inorgchem.7b00027
_journal_volume 56
_journal_year 2017
_chemical_formula_moiety 'C37 H40 N2 O P2 W, 2(C F3 O3 S)'
_chemical_formula_sum 'C39 H40 F6 N2 O7 P2 S2 W'
_chemical_formula_weight 1072.64
_space_group_crystal_system monoclinic
_space_group_IT_number 14
_space_group_name_Hall '-P 2ybc'
_space_group_name_H-M_alt 'P 1 21/c 1'
_symmetry_space_group_name_Hall '-P 2ybc'
_symmetry_space_group_name_H-M 'P 1 21/c 1'
_atom_sites_solution_hydrogens geom
_atom_sites_solution_primary direct
_audit_creation_date 2016-06-03
_audit_creation_method
;
Olex2 1.2
(compiled 2016.02.19 svn.r3266 for OlexSys, GUI svn.r5155)
;
_cell_angle_alpha 90
_cell_angle_beta 105.577(2)
_cell_angle_gamma 90
_cell_formula_units_Z 4
_cell_length_a 10.7531(10)
_cell_length_b 25.536(3)
_cell_length_c 15.7710(15)
_cell_measurement_reflns_used 9935
_cell_measurement_temperature 90(2)
_cell_measurement_theta_max 30.026
_cell_measurement_theta_min 2.68
_cell_volume 4171.5(7)
_computing_cell_refinement 'SAINT v8.34A (Bruker, 2013)'
_computing_data_reduction 'SAINT v8.34A (Bruker, 2013)'
_computing_molecular_graphics 'Olex2 (Dolomanov et al., 2009)'
_computing_publication_material 'Olex2 (Dolomanov et al., 2009)'
_computing_structure_refinement 'XL (Sheldrick, 2008)'
_computing_structure_solution 'XT (Sheldrick, 2015)'
_diffrn_ambient_temperature 90(2)
_diffrn_detector 'Bruker APEX2 area detector'
_diffrn_detector_area_resol_mean 7.9
_diffrn_detector_type 'CCD area detector'
_diffrn_measured_fraction_theta_full 0.999
_diffrn_measured_fraction_theta_max 0.979
_diffrn_measurement_device 'Bruker D8 Kappa diffractometer'
_diffrn_measurement_device_type 'Bruker APEX-II CCD'
_diffrn_measurement_method '\f and \w scans'
_diffrn_radiation_monochromator 'TRIUMPH curved-crystal'
_diffrn_radiation_probe x-ray
_diffrn_radiation_type MoK\a
_diffrn_radiation_wavelength 0.71073
_diffrn_reflns_av_R_equivalents 0.0273
_diffrn_reflns_av_unetI/netI 0.0521
_diffrn_reflns_Laue_measured_fraction_full 0.999
_diffrn_reflns_Laue_measured_fraction_max 0.979
_diffrn_reflns_limit_h_max 15
_diffrn_reflns_limit_h_min -15
_diffrn_reflns_limit_k_max 19
_diffrn_reflns_limit_k_min -35
_diffrn_reflns_limit_l_max 22
_diffrn_reflns_limit_l_min -9
_diffrn_reflns_number 19288
_diffrn_reflns_point_group_measured_fraction_full 0.999
_diffrn_reflns_point_group_measured_fraction_max 0.979
_diffrn_reflns_theta_full 26.000
_diffrn_reflns_theta_max 30.048
_diffrn_reflns_theta_min 1.595
_diffrn_source 'sealed X-ray tube'
_diffrn_standards_number 0
_exptl_absorpt_coefficient_mu 3.024
_exptl_absorpt_correction_T_max 0.834
_exptl_absorpt_correction_T_min 0.626
_exptl_absorpt_correction_type multi-scan
_exptl_absorpt_process_details
;
SADABS-2014/5 (Bruker,2014/5) was used for absorption correction.
wR2(int) was 0.0820 before and 0.0435 after correction.
The Ratio of minimum to maximum transmission is 0.7508.
The \l/2 correction factor is Not present.
;
_exptl_crystal_density_diffrn 1.708
_exptl_crystal_description needle
_exptl_crystal_F_000 2136
_exptl_crystal_size_max 0.35
_exptl_crystal_size_mid 0.1
_exptl_crystal_size_min 0.06
_refine_diff_density_max 1.610
_refine_diff_density_min -0.857
_refine_diff_density_rms 0.134
_refine_ls_extinction_method none
_refine_ls_goodness_of_fit_ref 1.015
_refine_ls_hydrogen_treatment constr
_refine_ls_matrix_type full
_refine_ls_number_parameters 624
_refine_ls_number_reflns 11951
_refine_ls_number_restraints 675
_refine_ls_restrained_S_all 1.002
_refine_ls_R_factor_all 0.0485
_refine_ls_R_factor_gt 0.0330
_refine_ls_shift/su_max 0.003
_refine_ls_shift/su_mean 0.000
_refine_ls_structure_factor_coef Fsqd
_refine_ls_weighting_details 'w=1/[\s^2^(Fo^2^)+(0.0289P)^2^+0.9174P] where P=(Fo^2^+2Fc^2^)/3'
_refine_ls_weighting_scheme calc
_refine_ls_wR_factor_gt 0.0653
_refine_ls_wR_factor_ref 0.0704
_reflns_Friedel_coverage 0.000
_reflns_number_gt 9593
_reflns_number_total 11951
_reflns_threshold_expression 'I > 2\s(I)'
_cod_data_source_file ic7b00027_si_002.cif
_cod_data_source_block pl518
_cod_depositor_comments 'Adding full bibliography for 4345311--4345314.cif.'
_cod_database_code 4345314
_shelx_space_group_comment
;
The symmetry employed for this shelxl refinement is uniquely defined
by the following loop, which should always be used as a source of
symmetry information in preference to the above space-group names.
They are only intended as comments.
;
_shelx_estimated_absorpt_t_max 0.839
_shelx_estimated_absorpt_t_min 0.418
_olex2_refinement_description
;
1. Fixed Uiso
 At 1.2 times of:
  All C(H) groups, All C(H,H) groups
 At 1.5 times of:
  All C(H,H,H) groups
2. Restrained distances
 F4A-F6A
 2.19 with sigma of 0.02
 S2A-S2
 -0.22 with sigma of 0.02
 S2-C39 \\sim S2A-C39A
 with sigma of 0.02
 F6A-C39A \\sim F4A-C39A \\sim F5A-C39A \\sim F5-C39 \\sim F4-C39 \\sim F6-C39
 with sigma of 0.02
 F5A-F6A \\sim F6A-F4A
 with sigma of 0.02
3. Uiso/Uaniso restraints and constraints
Uanis(F3) = Uanis(F3A)
Uanis(S2A) = Uanis(S2)
Uanis(O7) = Uanis(O7A)
Uanis(O6) = Uanis(O6A)
Uanis(O5) = Uanis(O5A)
Uanis(F5) = Uanis(F5A)
Uanis(F4A) = Uanis(F6)
4. Rigid body (RIGU) restrains
 All non-hydrogen atoms
 with sigma for 1-2 distances of 0.004 and sigma for 1-3 distances of 0.004
5. Others
 Sof(F1A)=Sof(F2A)=Sof(F3A)=Sof(O2A)=Sof(O3A)=Sof(O4A)=1-FVAR(1)
 Sof(F1)=Sof(F2)=Sof(F3)=Sof(O2)=Sof(O3)=Sof(O4)=FVAR(1)
 Sof(S2A)=Sof(F4A)=Sof(F5A)=Sof(F6A)=Sof(O5A)=Sof(O6A)=Sof(O7A)=Sof(C39A)=1-
 FVAR(2)
 Sof(S2)=Sof(F4)=Sof(F5)=Sof(F6)=Sof(O5)=Sof(O6)=Sof(O7)=Sof(C39)=FVAR(2)
6.a Secondary CH2 refined with riding coordinates:
 C11(H11A,H11B)
6.b Aromatic/amide H refined with riding coordinates:
 C13(H13), C14(H14), C15(H15), C16(H16), C17(H17), C19(H19), C20(H20),
 C21(H21), C22(H22), C23(H23), C25(H25), C26(H26), C27(H27), C28(H28), C29(H29),
  C31(H31), C32(H32), C33(H33), C34(H34), C35(H35)
6.c Idealised Me refined as rotating group:
 C6(H6A,H6B,H6C), C7(H7A,H7B,H7C), C8(H8A,H8B,H8C), C9(H9A,H9B,H9C), C10(H10A,
 H10B,H10C), C37(H37A,H37B,H37C)
;
_shelx_shelxl_version_number 2014/7
_olex2_submission_special_instructions 'No special instructions were received'

loop_
_space_group_symop_operation_xyz
'x, y, z'
'-x, y+1/2, -z+1/2'
'-x, -y, -z'
'x, -y-1/2, z-1/2'

loop_
_atom_site_label
_atom_site_type_symbol
_atom_site_fract_x
_atom_site_fract_y
_atom_site_fract_z
_atom_site_U_iso_or_equiv
_atom_site_adp_type
_atom_site_occupancy
_atom_site_site_symmetry_order
_atom_site_calc_flag
_atom_site_refinement_flags_posn
_atom_site_refinement_flags_adp
_atom_site_refinement_flags_occupancy
_atom_site_disorder_assembly
_atom_site_disorder_group
W1 W 0.71753(2) 0.31662(2) 0.30000(2) 0.00909(4) Uani 1 1 d . U . . .
P1 P 0.92030(7) 0.31914(3) 0.24712(5) 0.01071(14) Uani 1 1 d . U . . .
P2 P 0.83961(7) 0.40419(3) 0.31815(5) 0.01066(15) Uani 1 1 d . U . . .
O1 O 0.8721(2) 0.26781(10) 0.46628(14) 0.0183(5) Uani 1 1 d . U . . .
N1 N 0.6104(2) 0.36452(11) 0.36499(16) 0.0137(5) Uani 1 1 d . U . . .
N2 N 0.8187(2) 0.29262(11) 0.40226(15) 0.0114(5) Uani 1 1 d . U . . .
C1 C 0.5472(3) 0.29633(13) 0.16825(18) 0.0117(6) Uani 1 1 d . U . . .
C2 C 0.4947(3) 0.28940(13) 0.24137(19) 0.0119(6) Uani 1 1 d . U . . .
C3 C 0.5680(3) 0.25015(13) 0.29822(19) 0.0131(6) Uani 1 1 d . U . . .
C4 C 0.6630(3) 0.23046(12) 0.25852(18) 0.0115(6) Uani 1 1 d . U . . .
C5 C 0.6478(3) 0.25805(12) 0.17712(18) 0.0119(6) Uani 1 1 d . U . . .
C6 C 0.4846(3) 0.32885(14) 0.0883(2) 0.0182(7) Uani 1 1 d . U . . .
H6A H 0.4771 0.3652 0.1062 0.027 Uiso 1 1 calc GR . . . .
H6B H 0.3985 0.3149 0.0602 0.027 Uiso 1 1 calc GR . . . .
H6C H 0.5376 0.3275 0.0466 0.027 Uiso 1 1 calc GR . . . .
C7 C 0.3734(3) 0.31468(14) 0.2508(2) 0.0177(6) Uani 1 1 d . U . . .
H7A H 0.3745 0.3155 0.3131 0.027 Uiso 1 1 calc GR . . . .
H7B H 0.2986 0.2945 0.2176 0.027 Uiso 1 1 calc GR . . . .
H7C H 0.3680 0.3505 0.2278 0.027 Uiso 1 1 calc GR . . . .
C8 C 0.5376(3) 0.22862(15) 0.3789(2) 0.0195(7) Uani 1 1 d . U . . .
H8A H 0.6157 0.2133 0.4180 0.029 Uiso 1 1 calc GR . . . .
H8B H 0.4709 0.2016 0.3617 0.029 Uiso 1 1 calc GR . . . .
H8C H 0.5062 0.2569 0.4098 0.029 Uiso 1 1 calc GR . . . .
C9 C 0.7513(3) 0.18505(13) 0.2916(2) 0.0184(6) Uani 1 1 d . U . . .
H9A H 0.8214 0.1850 0.2626 0.028 Uiso 1 1 calc GR . . . .
H9B H 0.7026 0.1523 0.2783 0.028 Uiso 1 1 calc GR . . . .
H9C H 0.7878 0.1882 0.3554 0.028 Uiso 1 1 calc GR . . . .
C10 C 0.7046(3) 0.24013(13) 0.10541(19) 0.0142(6) Uani 1 1 d . U . . .
H10A H 0.7239 0.2706 0.0734 0.021 Uiso 1 1 calc GR . . . .
H10B H 0.6428 0.2174 0.0648 0.021 Uiso 1 1 calc GR . . . .
H10C H 0.7843 0.2206 0.1311 0.021 Uiso 1 1 calc GR . . . .
C11 C 0.9939(3) 0.37318(12) 0.32012(19) 0.0118(6) Uani 1 1 d . U . . .
H11A H 1.0417 0.3612 0.3796 0.014 Uiso 1 1 calc R . . . .
H11B H 1.0497 0.3957 0.2947 0.014 Uiso 1 1 calc R . . . .
C12 C 0.8524(3) 0.43807(13) 0.42135(19) 0.0134(6) Uani 1 1 d . U . . .
C13 C 0.8895(3) 0.40991(13) 0.50004(19) 0.0158(6) Uani 1 1 d . U . . .
H13 H 0.9135 0.3741 0.4995 0.019 Uiso 1 1 calc R . . . .
C14 C 0.8914(3) 0.43415(15) 0.5789(2) 0.0206(7) Uani 1 1 d . U . . .
H14 H 0.9156 0.4148 0.6323 0.025 Uiso 1 1 calc R . . . .
C15 C 0.8579(3) 0.48672(15) 0.5801(2) 0.0204(7) Uani 1 1 d . U . . .
H15 H 0.8586 0.5032 0.6342 0.024 Uiso 1 1 calc R . . . .
C16 C 0.8237(3) 0.51500(15) 0.5024(2) 0.0206(7) Uani 1 1 d . U . . .
H16 H 0.8026 0.5511 0.5034 0.025 Uiso 1 1 calc R . . . .
C17 C 0.8202(3) 0.49069(14) 0.4228(2) 0.0172(6) Uani 1 1 d . U . . .
H17 H 0.7958 0.5101 0.3694 0.021 Uiso 1 1 calc R . . . .
C18 C 0.7986(3) 0.45132(13) 0.22934(19) 0.0126(6) Uani 1 1 d . U . . .
C19 C 0.6677(3) 0.45972(14) 0.1885(2) 0.0177(7) Uani 1 1 d . U . . .
H19 H 0.6039 0.4428 0.2103 0.021 Uiso 1 1 calc R . . . .
C20 C 0.6307(3) 0.49268(15) 0.1163(2) 0.0226(8) Uani 1 1 d . U . . .
H20 H 0.5417 0.4991 0.0899 0.027 Uiso 1 1 calc R . . . .
C21 C 0.7234(3) 0.51638(15) 0.0826(2) 0.0233(8) Uani 1 1 d . U . . .
H21 H 0.6977 0.5384 0.0324 0.028 Uiso 1 1 calc R . . . .
C22 C 0.8537(3) 0.50799(14) 0.1222(2) 0.0200(7) Uani 1 1 d . U . . .
H22 H 0.9168 0.5241 0.0988 0.024 Uiso 1 1 calc R . . . .
C23 C 0.8922(3) 0.47598(13) 0.1963(2) 0.0156(6) Uani 1 1 d . U . . .
H23 H 0.9814 0.4709 0.2241 0.019 Uiso 1 1 calc R . . . .
C24 C 0.9173(3) 0.34493(13) 0.13928(18) 0.0123(6) Uani 1 1 d . U . . .
C25 C 0.8036(3) 0.36448(13) 0.0838(2) 0.0152(6) Uani 1 1 d . U . . .
H25 H 0.7245 0.3606 0.0992 0.018 Uiso 1 1 calc R . . . .
C26 C 0.8052(3) 0.38963(14) 0.0061(2) 0.0199(7) Uani 1 1 d . U . . .
H26 H 0.7271 0.4026 -0.0318 0.024 Uiso 1 1 calc R . . . .
C27 C 0.9203(3) 0.39581(14) -0.0162(2) 0.0221(7) Uani 1 1 d . U . . .
H27 H 0.9215 0.4127 -0.0697 0.027 Uiso 1 1 calc R . . . .
C28 C 1.0343(3) 0.37707(15) 0.0401(2) 0.0227(7) Uani 1 1 d . U . . .
H28 H 1.1136 0.3818 0.0253 0.027 Uiso 1 1 calc R . . . .
C29 C 1.0335(3) 0.35147(14) 0.1179(2) 0.0190(7) Uani 1 1 d . U . . .
H29 H 1.1116 0.3386 0.1560 0.023 Uiso 1 1 calc R . . . .
C30 C 1.0230(3) 0.26200(13) 0.26716(19) 0.0126(6) Uani 1 1 d . U . . .
C31 C 1.0369(3) 0.23019(14) 0.1976(2) 0.0171(6) Uani 1 1 d . U . . .
H31 H 1.0007 0.2408 0.1384 0.020 Uiso 1 1 calc R . . . .
C32 C 1.1033(3) 0.18322(15) 0.2156(2) 0.0238(7) Uani 1 1 d . U . . .
H32 H 1.1115 0.1614 0.1687 0.029 Uiso 1 1 calc R . . . .
C33 C 1.1579(3) 0.16807(16) 0.3020(2) 0.0260(8) Uani 1 1 d . U . . .
H33 H 1.2017 0.1355 0.3141 0.031 Uiso 1 1 calc R . . . .
C34 C 1.1488(3) 0.20027(15) 0.3706(2) 0.0229(7) Uani 1 1 d . U . . .
H34 H 1.1896 0.1903 0.4296 0.027 Uiso 1 1 calc R . . . .
C35 C 1.0806(3) 0.24712(14) 0.3541(2) 0.0170(6) Uani 1 1 d . U . . .
H35 H 1.0732 0.2688 0.4015 0.020 Uiso 1 1 calc R . . . .
C36 C 0.5628(3) 0.39291(14) 0.4020(2) 0.0167(6) Uani 1 1 d . U . . .
C37 C 0.5084(4) 0.43069(15) 0.4506(2) 0.0278(8) Uani 1 1 d . U . . .
H37A H 0.4150 0.4332 0.4243 0.042 Uiso 1 1 calc GR . . . .
H37B H 0.5482 0.4650 0.4484 0.042 Uiso 1 1 calc GR . . . .
H37C H 0.5250 0.4194 0.5120 0.042 Uiso 1 1 calc GR . . . .
S1 S 0.70513(8) 0.67830(4) 0.46755(6) 0.02146(18) Uani 1 1 d . U . . .
C38 C 0.6099(3) 0.64227(16) 0.3727(2) 0.0262(8) Uani 1 1 d . U . . .
F1 F 0.6293(3) 0.59081(13) 0.3803(2) 0.0386(9) Uani 0.823(6) 1 d . U P A 1
F2 F 0.6220(5) 0.6571(2) 0.2951(3) 0.0485(14) Uani 0.823(6) 1 d . U P A 1
F3 F 0.4803(3) 0.64833(14) 0.3659(2) 0.0292(7) Uani 0.823(6) 1 d . U P A 1
O2 O 0.8314(3) 0.65533(18) 0.4791(3) 0.0303(10) Uani 0.823(6) 1 d . U P A 1
O3 O 0.6988(4) 0.73087(15) 0.4320(3) 0.0517(13) Uani 0.823(6) 1 d . U P A 1
O4 O 0.6443(4) 0.6680(2) 0.5337(3) 0.0495(13) Uani 0.823(6) 1 d . U P A 1
F1A F 0.6935(17) 0.6044(6) 0.3546(9) 0.036(3) Uani 0.177(6) 1 d . U P A 2
F2A F 0.626(2) 0.6782(7) 0.3095(14) 0.029(4) Uani 0.177(6) 1 d . U P A 2
F3A F 0.5082(15) 0.6292(7) 0.3712(12) 0.0292(7) Uani 0.177(6) 1 d . U P A 2
O2A O 0.8377(18) 0.6821(9) 0.4736(14) 0.034(4) Uani 0.177(6) 1 d . U P A 2
O3A O 0.6417(16) 0.7234(7) 0.4783(9) 0.032(4) Uani 0.177(6) 1 d . U P A 2
O4A O 0.702(2) 0.6383(6) 0.5415(10) 0.035(4) Uani 0.177(6) 1 d . U P A 2
S2 S 0.2684(2) 0.47053(8) 0.19084(12) 0.0161(3) Uani 0.881(3) 1 d D U P B 1
F4 F 0.4837(3) 0.50589(11) 0.29926(17) 0.0393(7) Uani 0.881(3) 1 d D U P B 1
F5 F 0.4055(4) 0.5561(2) 0.1877(4) 0.0330(7) Uani 0.881(3) 1 d D U P B 1
F6 F 0.3164(3) 0.55311(12) 0.2953(2) 0.0495(9) Uani 0.881(3) 1 d D U P B 1
O5 O 0.3490(3) 0.44237(12) 0.14690(19) 0.0229(6) Uani 0.881(3) 1 d . U P B 1
O6 O 0.1598(3) 0.49736(14) 0.1351(2) 0.0370(9) Uani 0.881(3) 1 d . U P B 1
O7 O 0.2412(3) 0.4428(3) 0.2645(4) 0.0245(10) Uani 0.881(3) 1 d . U P B 1
C39 C 0.3730(4) 0.52406(17) 0.2452(3) 0.0272(9) Uani 0.881(3) 1 d D U P B 1
S2A S 0.273(2) 0.4634(7) 0.2052(12) 0.0161(3) Uani 0.119(3) 1 d D U P B 2
F4A F 0.381(2) 0.5303(9) 0.3233(14) 0.0495(9) Uani 0.119(3) 1 d D U P B 2
F5A F 0.375(3) 0.5577(18) 0.191(3) 0.0330(7) Uani 0.119(3) 1 d D U P B 2
F6A F 0.2009(18) 0.5577(7) 0.2358(13) 0.037(4) Uani 0.119(3) 1 d D U P B 2
O5A O 0.3907(19) 0.4416(9) 0.2030(15) 0.0229(6) Uani 0.119(3) 1 d . U P B 2
O6A O 0.194(2) 0.4730(11) 0.1129(19) 0.0370(9) Uani 0.119(3) 1 d . U P B 2
O7A O 0.208(4) 0.443(2) 0.260(4) 0.0245(10) Uani 0.119(3) 1 d . U P B 2
C39A C 0.309(2) 0.5313(9) 0.2393(14) 0.041(3) Uani 0.119(3) 1 d D U P B 2

loop_
_atom_site_aniso_label
_atom_site_aniso_U_11
_atom_site_aniso_U_22
_atom_site_aniso_U_33
_atom_site_aniso_U_23
_atom_site_aniso_U_13
_atom_site_aniso_U_12
W1 0.00992(5) 0.01072(6) 0.00675(5) -0.00050(5) 0.00244(3) -0.00051(5)
P1 0.0112(3) 0.0136(4) 0.0077(3) -0.0004(3) 0.0031(2) 0.0008(3)
P2 0.0113(3) 0.0118(4) 0.0092(3) -0.0002(3) 0.0035(3) -0.0005(3)
O1 0.0191(10) 0.0235(13) 0.0110(10) 0.0057(10) 0.0021(8) 0.0008(10)
N1 0.0124(11) 0.0152(14) 0.0137(12) 0.0005(11) 0.0040(9) -0.0031(10)
N2 0.0122(10) 0.0145(14) 0.0082(10) -0.0031(10) 0.0037(8) -0.0017(10)
C1 0.0110(11) 0.0140(15) 0.0080(12) -0.0004(11) -0.0012(9) -0.0026(11)
C2 0.0098(11) 0.0129(16) 0.0127(13) -0.0037(12) 0.0025(9) -0.0043(11)
C3 0.0152(12) 0.0159(16) 0.0075(12) -0.0021(12) 0.0015(10) -0.0050(11)
C4 0.0153(12) 0.0088(14) 0.0094(12) -0.0010(11) 0.0019(10) -0.0038(11)
C5 0.0143(12) 0.0114(15) 0.0093(12) -0.0045(11) 0.0021(10) -0.0038(11)
C6 0.0151(13) 0.0242(19) 0.0132(14) 0.0031(13) 0.0000(11) 0.0001(13)
C7 0.0117(12) 0.0216(18) 0.0206(15) -0.0026(15) 0.0055(11) 0.0000(13)
C8 0.0240(15) 0.0237(19) 0.0123(14) -0.0002(14) 0.0074(11) -0.0084(14)
C9 0.0219(14) 0.0130(16) 0.0187(15) 0.0005(14) 0.0027(11) -0.0009(13)
C10 0.0180(13) 0.0160(17) 0.0097(13) -0.0039(12) 0.0057(10) -0.0014(12)
C11 0.0109(12) 0.0138(15) 0.0107(13) -0.0010(12) 0.0031(10) -0.0015(11)
C12 0.0110(12) 0.0159(16) 0.0142(13) -0.0042(12) 0.0049(10) -0.0008(11)
C13 0.0210(14) 0.0117(16) 0.0144(13) -0.0034(12) 0.0042(11) -0.0012(12)
C14 0.0241(15) 0.0236(18) 0.0132(14) -0.0030(14) 0.0035(12) -0.0033(14)
C15 0.0208(15) 0.0240(19) 0.0164(15) -0.0113(14) 0.0050(12) -0.0025(14)
C16 0.0197(15) 0.0173(18) 0.0241(16) -0.0079(14) 0.0047(12) -0.0006(13)
C17 0.0194(14) 0.0170(17) 0.0147(14) -0.0017(13) 0.0038(11) -0.0012(13)
C18 0.0159(12) 0.0113(15) 0.0107(12) 0.0005(12) 0.0038(10) 0.0015(11)
C19 0.0164(13) 0.0186(18) 0.0189(15) 0.0035(14) 0.0061(11) 0.0027(13)
C20 0.0173(14) 0.027(2) 0.0225(16) 0.0099(15) 0.0042(12) 0.0067(14)
C21 0.0216(15) 0.026(2) 0.0229(17) 0.0103(16) 0.0059(12) 0.0025(14)
C22 0.0226(15) 0.0162(18) 0.0219(16) 0.0059(14) 0.0073(12) -0.0019(13)
C23 0.0156(13) 0.0138(16) 0.0168(14) 0.0018(13) 0.0031(11) -0.0025(12)
C24 0.0178(13) 0.0121(16) 0.0075(12) 0.0003(11) 0.0041(10) 0.0006(12)
C25 0.0159(13) 0.0147(17) 0.0144(13) -0.0015(13) 0.0027(10) -0.0030(12)
C26 0.0276(16) 0.0160(17) 0.0124(14) 0.0000(13) -0.0008(12) -0.0028(14)
C27 0.0353(17) 0.0174(18) 0.0147(14) 0.0031(14) 0.0086(13) -0.0067(15)
C28 0.0259(16) 0.027(2) 0.0195(15) 0.0004(15) 0.0137(12) -0.0049(15)
C29 0.0160(13) 0.0249(19) 0.0163(14) 0.0014(14) 0.0049(11) -0.0016(13)
C30 0.0106(12) 0.0131(15) 0.0146(13) -0.0001(12) 0.0045(10) -0.0005(11)
C31 0.0143(13) 0.0199(17) 0.0178(14) -0.0033(13) 0.0056(11) 0.0004(12)
C32 0.0225(15) 0.0227(18) 0.0288(17) -0.0040(16) 0.0114(13) 0.0036(15)
C33 0.0246(16) 0.0221(19) 0.0332(18) 0.0042(16) 0.0109(14) 0.0099(15)
C34 0.0227(15) 0.0235(19) 0.0221(16) 0.0080(14) 0.0057(13) 0.0059(14)
C35 0.0171(13) 0.0197(17) 0.0153(14) 0.0015(13) 0.0064(11) 0.0028(13)
C36 0.0170(13) 0.0192(17) 0.0151(14) 0.0001(13) 0.0064(11) -0.0003(13)
C37 0.0348(19) 0.023(2) 0.0328(19) -0.0075(17) 0.0217(16) 0.0018(16)
S1 0.0217(4) 0.0165(4) 0.0253(4) -0.0023(4) 0.0047(3) 0.0033(3)
C38 0.0272(16) 0.029(2) 0.0196(15) 0.0011(15) 0.0018(12) 0.0071(14)
F1 0.0383(18) 0.0283(17) 0.0377(18) -0.0174(14) -0.0097(14) 0.0142(14)
F2 0.0392(19) 0.090(4) 0.0129(16) 0.002(2) 0.0015(13) -0.016(3)
F3 0.0181(14) 0.028(2) 0.0370(14) 0.0031(16) 0.0007(11) 0.0073(12)
O2 0.0268(16) 0.036(3) 0.0220(17) -0.004(2) -0.0045(13) 0.0088(17)
O3 0.063(3) 0.026(2) 0.054(3) 0.0083(19) -0.005(2) 0.0011(19)
O4 0.052(2) 0.070(4) 0.035(2) -0.023(2) 0.0281(18) -0.025(2)
F1A 0.052(7) 0.025(6) 0.028(6) -0.007(5) 0.003(5) 0.012(5)
F2A 0.035(7) 0.027(6) 0.021(6) -0.002(5) 0.003(5) 0.005(6)
F3A 0.0181(14) 0.028(2) 0.0370(14) 0.0031(16) 0.0007(11) 0.0073(12)
O2A 0.032(5) 0.038(10) 0.032(8) -0.014(9) 0.008(5) -0.001(5)
O3A 0.054(8) 0.030(6) 0.004(6) -0.004(5) -0.008(5) 0.028(6)
O4A 0.068(10) 0.013(6) 0.016(5) -0.010(4) -0.001(5) -0.004(6)
S2 0.0170(4) 0.0137(8) 0.0191(9) 0.0043(5) 0.0077(6) 0.0017(5)
F4 0.0415(15) 0.0371(17) 0.0323(14) 0.0011(13) -0.0021(11) -0.0138(13)
F5 0.038(2) 0.0216(13) 0.0454(14) 0.0059(12) 0.0211(17) -0.0059(17)
F6 0.074(2) 0.0231(17) 0.071(2) -0.0171(16) 0.0537(18) -0.0150(15)
O5 0.0253(13) 0.0227(15) 0.0246(15) -0.0053(13) 0.0134(11) -0.0011(12)
O6 0.0176(14) 0.034(2) 0.057(2) 0.0213(17) 0.0062(13) 0.0090(13)
O7 0.036(3) 0.0163(14) 0.0267(15) 0.0009(12) 0.017(2) -0.001(2)
C39 0.038(2) 0.018(2) 0.031(2) 0.0001(17) 0.0187(17) -0.0037(17)
S2A 0.0170(4) 0.0137(8) 0.0191(9) 0.0043(5) 0.0077(6) 0.0017(5)
F4A 0.074(2) 0.0231(17) 0.071(2) -0.0171(16) 0.0537(18) -0.0150(15)
F5A 0.038(2) 0.0216(13) 0.0454(14) 0.0059(12) 0.0211(17) -0.0059(17)
F6A 0.062(7) 0.009(7) 0.058(10) -0.002(7) 0.048(6) -0.008(5)
O5A 0.0253(13) 0.0227(15) 0.0246(15) -0.0053(13) 0.0134(11) -0.0011(12)
O6A 0.0176(14) 0.034(2) 0.057(2) 0.0213(17) 0.0062(13) 0.0090(13)
O7A 0.036(3) 0.0163(14) 0.0267(15) 0.0009(12) 0.017(2) -0.001(2)
C39A 0.061(6) 0.017(5) 0.063(6) -0.007(4) 0.047(5) -0.011(4)

loop_
_atom_type_symbol
_atom_type_description
_atom_type_scat_dispersion_real
_atom_type_scat_dispersion_imag
_atom_type_scat_source
C C 0.0033 0.0016 'International Tables Vol C Tables 4.2.6.8 and 6.1.1.4'
H H 0.0000 0.0000 'International Tables Vol C Tables 4.2.6.8 and 6.1.1.4'
F F 0.0171 0.0103 'International Tables Vol C Tables 4.2.6.8 and 6.1.1.4'
N N 0.0061 0.0033 'International Tables Vol C Tables 4.2.6.8 and 6.1.1.4'
O O 0.0106 0.0060 'International Tables Vol C Tables 4.2.6.8 and 6.1.1.4'
P P 0.1023 0.0942 'International Tables Vol C Tables 4.2.6.8 and 6.1.1.4'
S S 0.1246 0.1234 'International Tables Vol C Tables 4.2.6.8 and 6.1.1.4'
W W -0.8490 6.8722 'International Tables Vol C Tables 4.2.6.8 and 6.1.1.4'

loop_
_geom_angle_atom_site_label_1
_geom_angle_atom_site_label_2
_geom_angle_atom_site_label_3
_geom_angle
P1 W1 P2 63.64(3)
N1 W1 P1 140.36(7)
N1 W1 P2 76.83(7)
N1 W1 C1 98.84(10)
N1 W1 C2 74.98(10)
N1 W1 C3 87.90(10)
N1 W1 C4 123.54(10)
N1 W1 C5 130.98(9)
N2 W1 P1 86.39(8)
N2 W1 P2 91.65(9)
N2 W1 N1 92.25(10)
N2 W1 C1 146.34(11)
N2 W1 C2 122.88(11)
N2 W1 C3 90.67(11)
N2 W1 C4 88.62(11)
N2 W1 C5 119.67(11)
C1 W1 P1 103.99(7)
C1 W1 P2 121.77(8)
C2 W1 P1 136.90(7)
C2 W1 P2 135.59(8)
C2 W1 C1 34.12(9)
C3 W1 P1 131.70(8)
C3 W1 P2 164.62(8)
C3 W1 C1 58.36(10)
C3 W1 C2 34.93(10)
C3 W1 C5 58.18(10)
C4 W1 P1 96.06(7)
C4 W1 P2 159.62(7)
C4 W1 C1 58.81(10)
C4 W1 C2 58.21(10)
C4 W1 C3 35.65(10)
C4 W1 C5 35.28(10)
C5 W1 P1 81.96(7)
C5 W1 P2 132.13(7)
C5 W1 C1 34.60(10)
C5 W1 C2 56.78(10)
C11 P1 W1 94.40(9)
C24 P1 W1 121.09(10)
C24 P1 C11 102.19(14)
C30 P1 W1 117.49(10)
C30 P1 C11 110.94(14)
C30 P1 C24 108.25(14)
C11 P2 W1 93.39(10)
C12 P2 W1 115.35(11)
C12 P2 C11 109.91(13)
C18 P2 W1 118.79(10)
C18 P2 C11 109.41(14)
C18 P2 C12 108.72(15)
C36 N1 W1 173.8(3)
O1 N2 W1 167.1(2)
C2 C1 W1 72.87(16)
C2 C1 C5 106.8(3)
C2 C1 C6 124.1(3)
C5 C1 W1 71.74(15)
C5 C1 C6 127.7(3)
C6 C1 W1 131.5(2)
C1 C2 W1 73.00(15)
C1 C2 C3 108.9(3)
C1 C2 C7 124.8(3)
C3 C2 W1 68.97(16)
C3 C2 C7 125.9(3)
C7 C2 W1 129.5(2)
C2 C3 W1 76.10(17)
C2 C3 C8 125.4(3)
C4 C3 W1 71.87(17)
C4 C3 C2 108.1(3)
C4 C3 C8 126.0(3)
C8 C3 W1 124.2(2)
C3 C4 W1 72.49(18)
C3 C4 C5 107.3(3)
C3 C4 C9 125.5(3)
C5 C4 W1 75.33(18)
C5 C4 C9 126.8(3)
C9 C4 W1 123.0(2)
C1 C5 W1 73.66(16)
C1 C5 C10 125.8(3)
C4 C5 W1 69.39(16)
C4 C5 C1 108.8(3)
C4 C5 C10 123.7(3)
C10 C5 W1 134.3(2)
C1 C6 H6A 109.5
C1 C6 H6B 109.5
C1 C6 H6C 109.5
H6A C6 H6B 109.5
H6A C6 H6C 109.5
H6B C6 H6C 109.5
C2 C7 H7A 109.5
C2 C7 H7B 109.5
C2 C7 H7C 109.5
H7A C7 H7B 109.5
H7A C7 H7C 109.5
H7B C7 H7C 109.5
C3 C8 H8A 109.5
C3 C8 H8B 109.5
C3 C8 H8C 109.5
H8A C8 H8B 109.5
H8A C8 H8C 109.5
H8B C8 H8C 109.5
C4 C9 H9A 109.5
C4 C9 H9B 109.5
C4 C9 H9C 109.5
H9A C9 H9B 109.5
H9A C9 H9C 109.5
H9B C9 H9C 109.5
C5 C10 H10A 109.5
C5 C10 H10B 109.5
C5 C10 H10C 109.5
H10A C10 H10B 109.5
H10A C10 H10C 109.5
H10B C10 H10C 109.5
P1 C11 H11A 112.8
P1 C11 H11B 112.8
P2 C11 P1 94.50(13)
P2 C11 H11A 112.8
P2 C11 H11B 112.8
H11A C11 H11B 110.3
C13 C12 P2 119.1(2)
C17 C12 P2 121.1(2)
C17 C12 C13 119.8(3)
C12 C13 H13 120.0
C14 C13 C12 120.0(3)
C14 C13 H13 120.0
C13 C14 H14 119.9
C13 C14 C15 120.2(3)
C15 C14 H14 119.9
C14 C15 H15 120.0
C16 C15 C14 119.9(3)
C16 C15 H15 120.0
C15 C16 H16 119.9
C15 C16 C17 120.2(3)
C17 C16 H16 119.9
C12 C17 C16 119.9(3)
C12 C17 H17 120.0
C16 C17 H17 120.0
C19 C18 P2 117.7(2)
C19 C18 C23 119.6(3)
C23 C18 P2 122.5(2)
C18 C19 H19 119.9
C20 C19 C18 120.2(3)
C20 C19 H19 119.9
C19 C20 H20 119.9
C19 C20 C21 120.2(3)
C21 C20 H20 119.9
C20 C21 H21 119.9
C20 C21 C22 120.1(3)
C22 C21 H21 119.9
C21 C22 H22 119.9
C21 C22 C23 120.3(3)
C23 C22 H22 119.9
C18 C23 H23 120.2
C22 C23 C18 119.6(3)
C22 C23 H23 120.2
C25 C24 P1 120.7(2)
C29 C24 P1 118.7(2)
C29 C24 C25 120.0(3)
C24 C25 H25 119.9
C26 C25 C24 120.3(3)
C26 C25 H25 119.9
C25 C26 H26 119.9
C27 C26 C25 120.1(3)
C27 C26 H26 119.9
C26 C27 H27 120.2
C26 C27 C28 119.5(3)
C28 C27 H27 120.2
C27 C28 H28 119.6
C27 C28 C29 120.7(3)
C29 C28 H28 119.6
C24 C29 C28 119.3(3)
C24 C29 H29 120.4
C28 C29 H29 120.4
C31 C30 P1 121.2(2)
C35 C30 P1 118.7(2)
C35 C30 C31 119.8(3)
C30 C31 H31 120.1
C32 C31 C30 119.8(3)
C32 C31 H31 120.1
C31 C32 H32 119.9
C31 C32 C33 120.1(3)
C33 C32 H32 119.9
C32 C33 H33 119.9
C34 C33 C32 120.2(3)
C34 C33 H33 119.9
C33 C34 H34 119.7
C33 C34 C35 120.6(3)
C35 C34 H34 119.7
C30 C35 H35 120.3
C34 C35 C30 119.3(3)
C34 C35 H35 120.3
N1 C36 C37 177.0(4)
C36 C37 H37A 109.5
C36 C37 H37B 109.5
C36 C37 H37C 109.5
H37A C37 H37B 109.5
H37A C37 H37C 109.5
H37B C37 H37C 109.5
O2 S1 C38 101.6(2)
O2 S1 O3 111.7(3)
O3 S1 C38 101.1(2)
O4 S1 C38 104.2(2)
O4 S1 O2 116.2(3)
O4 S1 O3 118.8(3)
O2A S1 C38 115.3(9)
O2A S1 O4A 102.8(12)
O3A S1 C38 109.7(6)
O3A S1 O2A 117.6(11)
O3A S1 O4A 110.2(10)
O4A S1 C38 99.4(6)
F1 C38 S1 112.7(2)
F1 C38 F3 104.4(3)
F2 C38 S1 116.3(3)
F2 C38 F1 108.3(4)
F2 C38 F3 104.2(4)
F3 C38 S1 110.0(3)
F1A C38 S1 105.5(6)
F2A C38 S1 96.0(8)
F2A C38 F1A 95.7(11)
F3A C38 S1 119.4(10)
F3A C38 F1A 117.3(11)
F3A C38 F2A 118.6(14)
O5 S2 O7 114.6(3)
O5 S2 C39 103.0(2)
O6 S2 O5 116.1(2)
O6 S2 O7 114.6(3)
O6 S2 C39 103.1(2)
O7 S2 C39 102.7(3)
F4 C39 S2 111.5(3)
F5 C39 S2 112.3(4)
F5 C39 F4 107.0(4)
F5 C39 F6 107.6(4)
F6 C39 S2 111.7(3)
F6 C39 F4 106.3(4)
O5A S2A O6A 108.9(19)
O5A S2A C39A 105.4(16)
O6A S2A C39A 98.6(16)
O7A S2A O5A 119(3)
O7A S2A O6A 115(3)
O7A S2A C39A 107(3)
F4A C39A S2A 107.0(18)
F4A C39A F5A 108(3)
F5A C39A S2A 114(3)
F6A C39A S2A 110.7(18)
F6A C39A F4A 108.2(15)
F6A C39A F5A 107.9(17)

loop_
_geom_bond_atom_site_label_1
_geom_bond_atom_site_label_2
_geom_bond_distance
W1 P1 2.5358(7)
W1 P2 2.5697(8)
W1 N1 2.123(3)
W1 N2 1.794(2)
W1 C1 2.428(3)
W1 C2 2.427(3)
W1 C3 2.333(3)
W1 C4 2.325(3)
W1 C5 2.403(3)
P1 C11 1.835(3)
P1 C24 1.816(3)
P1 C30 1.806(3)
P2 C11 1.831(3)
P2 C12 1.816(3)
P2 C18 1.809(3)
O1 N2 1.200(3)
N1 C36 1.136(4)
C1 C2 1.424(4)
C1 C5 1.437(4)
C1 C6 1.509(4)
C2 C3 1.431(4)
C2 C7 1.498(4)
C3 C4 1.426(4)
C3 C8 1.501(4)
C4 C5 1.435(4)
C4 C9 1.501(4)
C5 C10 1.494(4)
C6 H6A 0.9800
C6 H6B 0.9800
C6 H6C 0.9800
C7 H7A 0.9800
C7 H7B 0.9800
C7 H7C 0.9800
C8 H8A 0.9800
C8 H8B 0.9800
C8 H8C 0.9800
C9 H9A 0.9800
C9 H9B 0.9800
C9 H9C 0.9800
C10 H10A 0.9800
C10 H10B 0.9800
C10 H10C 0.9800
C11 H11A 0.9900
C11 H11B 0.9900
C12 C13 1.397(4)
C12 C17 1.389(5)
C13 H13 0.9500
C13 C14 1.384(4)
C14 H14 0.9500
C14 C15 1.391(5)
C15 H15 0.9500
C15 C16 1.385(5)
C16 H16 0.9500
C16 C17 1.392(4)
C17 H17 0.9500
C18 C19 1.399(4)
C18 C23 1.402(4)
C19 H19 0.9500
C19 C20 1.385(5)
C20 H20 0.9500
C20 C21 1.388(5)
C21 H21 0.9500
C21 C22 1.389(4)
C22 H22 0.9500
C22 C23 1.394(4)
C23 H23 0.9500
C24 C25 1.391(4)
C24 C29 1.390(4)
C25 H25 0.9500
C25 C26 1.388(4)
C26 H26 0.9500
C26 C27 1.384(5)
C27 H27 0.9500
C27 C28 1.392(5)
C28 H28 0.9500
C28 C29 1.392(4)
C29 H29 0.9500
C30 C31 1.405(4)
C30 C35 1.398(4)
C31 H31 0.9500
C31 C32 1.386(5)
C32 H32 0.9500
C32 C33 1.385(5)
C33 H33 0.9500
C33 C34 1.384(5)
C34 H34 0.9500
C34 C35 1.391(5)
C35 H35 0.9500
C36 C37 1.450(5)
C37 H37A 0.9800
C37 H37B 0.9800
C37 H37C 0.9800
S1 C38 1.819(4)
S1 O2 1.445(4)
S1 O3 1.449(4)
S1 O4 1.398(4)
S1 O2A 1.406(19)
S1 O3A 1.371(14)
S1 O4A 1.558(16)
C38 F1 1.331(5)
C38 F2 1.321(6)
C38 F3 1.378(5)
C38 F1A 1.402(15)
C38 F2A 1.40(2)
C38 F3A 1.138(17)
S2 O5 1.440(4)
S2 O6 1.433(3)
S2 O7 1.456(6)
S2 C39 1.830(5)
F4 C39 1.347(5)
F5 C39 1.335(5)
F6 C39 1.342(5)
S2A O5A 1.39(3)
S2A O6A 1.50(3)
S2A O7A 1.36(5)
S2A C39A 1.825(18)
F4A C39A 1.342(15)
F5A C39A 1.347(15)
F6A C39A 1.334(15)

loop_
_geom_torsion_atom_site_label_1
_geom_torsion_atom_site_label_2
_geom_torsion_atom_site_label_3
_geom_torsion_atom_site_label_4
_geom_torsion
W1 P1 C11 P2 -31.81(11)
W1 P1 C24 C25 0.8(3)
W1 P1 C24 C29 172.1(2)
W1 P1 C30 C31 111.9(2)
W1 P1 C30 C35 -62.6(3)
W1 P2 C11 P1 31.30(11)
W1 P2 C12 C13 46.7(3)
W1 P2 C12 C17 -130.3(2)
W1 P2 C18 C19 43.5(3)
W1 P2 C18 C23 -131.2(2)
W1 C1 C2 C3 -59.9(2)
W1 C1 C2 C7 126.7(3)
W1 C1 C5 C4 60.8(2)
W1 C1 C5 C10 -133.3(3)
W1 C2 C3 C4 -65.3(2)
W1 C2 C3 C8 122.4(3)
W1 C3 C4 C5 -67.9(2)
W1 C3 C4 C9 118.5(3)
W1 C4 C5 C1 -63.5(2)
W1 C4 C5 C10 130.3(3)
P1 W1 N2 O1 -114.3(10)
P1 C24 C25 C26 172.4(3)
P1 C24 C29 C28 -172.2(3)
P1 C30 C31 C32 -172.0(2)
P1 C30 C35 C34 173.3(2)
P2 W1 N2 O1 -177.8(10)
P2 C12 C13 C14 -175.6(2)
P2 C12 C17 C16 176.3(2)
P2 C18 C19 C20 -175.7(3)
P2 C18 C23 C22 173.8(3)
N1 W1 N2 O1 105.4(10)
C1 W1 N2 O1 -4.3(11)
C1 C2 C3 W1 62.5(2)
C1 C2 C3 C4 -2.8(3)
C1 C2 C3 C8 -175.2(3)
C2 W1 N2 O1 31.8(10)
C2 C1 C5 W1 -65.0(2)
C2 C1 C5 C4 -4.1(3)
C2 C1 C5 C10 161.7(3)
C2 C3 C4 W1 68.1(2)
C2 C3 C4 C5 0.2(3)
C2 C3 C4 C9 -173.4(3)
C3 W1 N2 O1 17.4(10)
C3 C4 C5 W1 66.0(2)
C3 C4 C5 C1 2.4(3)
C3 C4 C5 C10 -163.7(3)
C4 W1 N2 O1 -18.2(10)
C5 W1 N2 O1 -35.7(10)
C5 C1 C2 W1 64.20(19)
C5 C1 C2 C3 4.3(3)
C5 C1 C2 C7 -169.1(3)
C6 C1 C2 W1 -128.9(3)
C6 C1 C2 C3 171.1(3)
C6 C1 C2 C7 -2.3(5)
C6 C1 C5 W1 128.8(3)
C6 C1 C5 C4 -170.4(3)
C6 C1 C5 C10 -4.6(5)
C7 C2 C3 W1 -124.2(3)
C7 C2 C3 C4 170.5(3)
C7 C2 C3 C8 -1.8(5)
C8 C3 C4 W1 -119.6(3)
C8 C3 C4 C5 172.5(3)
C8 C3 C4 C9 -1.1(5)
C9 C4 C5 W1 -120.5(3)
C9 C4 C5 C1 175.9(3)
C9 C4 C5 C10 9.8(5)
C11 P1 C24 C25 -102.0(3)
C11 P1 C24 C29 69.2(3)
C11 P1 C30 C31 -141.1(3)
C11 P1 C30 C35 44.4(3)
C11 P2 C12 C13 -57.3(3)
C11 P2 C12 C17 125.8(3)
C11 P2 C18 C19 148.9(3)
C11 P2 C18 C23 -25.9(3)
C12 P2 C11 P1 149.82(14)
C12 P2 C18 C19 -91.0(3)
C12 P2 C18 C23 94.2(3)
C12 C13 C14 C15 -0.8(5)
C13 C12 C17 C16 -0.7(4)
C13 C14 C15 C16 -0.6(5)
C14 C15 C16 C17 1.3(5)
C15 C16 C17 C12 -0.7(5)
C17 C12 C13 C14 1.4(4)
C18 P2 C11 P1 -90.86(16)
C18 P2 C12 C13 -177.0(2)
C18 P2 C12 C17 6.0(3)
C18 C19 C20 C21 1.8(6)
C19 C18 C23 C22 -0.9(5)
C19 C20 C21 C22 -1.3(6)
C20 C21 C22 C23 -0.3(6)
C21 C22 C23 C18 1.4(5)
C23 C18 C19 C20 -0.7(5)
C24 P1 C11 P2 91.32(14)
C24 P1 C30 C31 -29.7(3)
C24 P1 C30 C35 155.7(2)
C24 C25 C26 C27 -0.6(5)
C25 C24 C29 C28 -0.9(5)
C25 C26 C27 C28 -0.6(5)
C26 C27 C28 C29 1.0(6)
C27 C28 C29 C24 -0.3(5)
C29 C24 C25 C26 1.3(5)
C30 P1 C11 P2 -153.49(13)
C30 P1 C24 C25 140.8(3)
C30 P1 C24 C29 -47.9(3)
C30 C31 C32 C33 -1.1(5)
C31 C30 C35 C34 -1.3(5)
C31 C32 C33 C34 -1.4(5)
C32 C33 C34 C35 2.6(5)
C33 C34 C35 C30 -1.2(5)
C35 C30 C31 C32 2.5(5)
O2 S1 C38 F1 47.6(4)
O2 S1 C38 F2 -78.2(4)
O2 S1 C38 F3 163.7(3)
O3 S1 C38 F1 162.8(3)
O3 S1 C38 F2 36.9(4)
O3 S1 C38 F3 -81.2(3)
O4 S1 C38 F1 -73.4(4)
O4 S1 C38 F2 160.7(4)
O4 S1 C38 F3 42.6(4)
O2A S1 C38 F1A 31.0(12)
O2A S1 C38 F2A -66.7(14)
O2A S1 C38 F3A 165.6(13)
O3A S1 C38 F1A 166.5(11)
O3A S1 C38 F2A 68.8(13)
O3A S1 C38 F3A -58.9(13)
O4A S1 C38 F1A -78.0(10)
O4A S1 C38 F2A -175.7(12)
O4A S1 C38 F3A 56.6(12)
O5 S2 C39 F4 -57.0(3)
O5 S2 C39 F5 63.2(4)
O5 S2 C39 F6 -175.8(3)
O6 S2 C39 F4 -178.2(3)
O6 S2 C39 F5 -58.0(4)
O6 S2 C39 F6 63.0(4)
O7 S2 C39 F4 62.4(4)
O7 S2 C39 F5 -177.5(4)
O7 S2 C39 F6 -56.4(4)
O5A S2A C39A F4A -68(2)
O5A S2A C39A F5A 52(3)
O5A S2A C39A F6A 174.2(16)
O6A S2A C39A F4A 179.5(18)
O6A S2A C39A F5A -60(3)
O6A S2A C39A F6A 62(2)
O7A S2A C39A F4A 60(3)
O7A S2A C39A F5A 180(3)
O7A S2A C39A F6A -58(3)
